data_1540693
loop_
_publ_author_name
'Kieryk, Przemys\/law'
'Janczak, Jan'
'Panek, Jaros\/law'
'Miklitz, Marcin'
'Lisowski, Jerzy'

_publ_section_title
;
 Chiral 2 + 3 Keto-Enamine Pseudocyclophanes Derived from
 1,3,5-Triformylphloroglucinol.
;
_journal_issue 1
_journal_name_full 'Organic letters'
_journal_page_first 12
_journal_page_last 15
_journal_paper_doi 10.1021/acs.orglett.5b02989
_journal_volume 18
_journal_year 2016
_chemical_absolute_configuration rm
_chemical_formula_moiety ' C36 H42 N6 O6, 3(C H Cl3)'
_chemical_formula_sum 'C39 H45 Cl9 N6 O6'
_chemical_formula_weight 1012.86
_chemical_name_systematic
; 
 ? 
;
_space_group_IT_number 5
_symmetry_cell_setting monoclinic
_symmetry_space_group_name_Hall 'C 2y'
_symmetry_space_group_name_H-M 'C 1 2 1'
_atom_sites_solution_hydrogens geom
_atom_sites_solution_primary direct
_atom_sites_solution_secondary difmap
_audit_creation_method SHELXL-97
_cell_angle_alpha 90.00
_cell_angle_beta 131.418(6)
_cell_angle_gamma 90.00
_cell_formula_units_Z 4
_cell_length_a 19.477(2)
_cell_length_b 24.208(2)
_cell_length_c 13.2882(16)
_cell_measurement_reflns_used 2578
_cell_measurement_temperature 100(2)
_cell_measurement_theta_max 28.86
_cell_measurement_theta_min 2.69
_cell_volume 4698.4(9)
_computing_cell_refinement
;
Oxford Diffraction Poland (2009). CrysAlis Red,
Version 1.171.33.42
;
_computing_data_collection
;
Oxford Diffraction Poland (2009). CrysAlis CCD,
Version 1.171.33.42
;
_computing_data_reduction
;
Oxford Diffraction Poland (2009). CrysAlis Red,
Version 1.171.33.42
;
_computing_molecular_graphics
;
Brandenburg & Putz (2006). Diamond 3.0. Crystal and Molecular
Structure Visualisation, University of Bonn, Germany
;
_computing_publication_material 'SHELXL-97 (Sheldrick, 1997)'
_computing_structure_refinement 'SHELXL-97 (Sheldrick, 1997)'
_computing_structure_solution 'SHELXS-97 (Sheldrick, 1990)'
_diffrn_ambient_temperature 100(2)
_diffrn_detector_area_resol_mean '1024x1024 with blocks 2x2'
_diffrn_measured_fraction_theta_full 0.991
_diffrn_measured_fraction_theta_max 0.867
_diffrn_measurement_device_type 'KUMA KM-4 with CCD detector'
_diffrn_measurement_method \w-scan
_diffrn_radiation_monochromator graphite
_diffrn_radiation_source 'fine-focus sealed tube'
_diffrn_radiation_type MoK\a
_diffrn_radiation_wavelength 0.71073
_diffrn_reflns_av_R_equivalents 0.0268
_diffrn_reflns_av_sigmaI/netI 0.0925
_diffrn_reflns_limit_h_max 24
_diffrn_reflns_limit_h_min -22
_diffrn_reflns_limit_k_max 31
_diffrn_reflns_limit_k_min -20
_diffrn_reflns_limit_l_max 18
_diffrn_reflns_limit_l_min -16
_diffrn_reflns_number 11328
_diffrn_reflns_theta_full 26.75
_diffrn_reflns_theta_max 28.86
_diffrn_reflns_theta_min 2.69
_exptl_absorpt_coefficient_mu 0.587
_exptl_absorpt_correction_T_max 0.8527
_exptl_absorpt_correction_T_min 0.8121
_exptl_absorpt_correction_type numerical
_exptl_absorpt_process_details
;
Oxford Diffraction Poland (2009). CrysAlis Red,
Version 1.171.33.42
;
_exptl_crystal_colour colourless
_exptl_crystal_density_diffrn 1.432
_exptl_crystal_density_meas 1.43
_exptl_crystal_density_method floatation
_exptl_crystal_description parallelepiped
_exptl_crystal_F_000 2088
_exptl_crystal_size_max 0.39
_exptl_crystal_size_mid 0.34
_exptl_crystal_size_min 0.29
_refine_diff_density_max 0.479
_refine_diff_density_min -0.443
_refine_diff_density_rms 0.080
_refine_ls_abs_structure_details 'Flack H D (1983), Acta Cryst. A39, 876-881'
_refine_ls_abs_structure_Flack 0.25(10)
_refine_ls_extinction_coef 0.101(3)
_refine_ls_extinction_expression Fc^*^=kFc[1+0.001xFc^2^\l^3^/sin(2\q)]^-1/4^
_refine_ls_extinction_method SHELXL
_refine_ls_goodness_of_fit_ref 1.034
_refine_ls_hydrogen_treatment mixed
_refine_ls_matrix_type full
_refine_ls_number_parameters 624
_refine_ls_number_reflns 7680
_refine_ls_number_restraints 1
_refine_ls_restrained_S_all 1.034
_refine_ls_R_factor_all 0.1054
_refine_ls_R_factor_gt 0.0844
_refine_ls_shift/su_max 0.004
_refine_ls_shift/su_mean 0.001
_refine_ls_structure_factor_coef Fsqd
_refine_ls_weighting_details 'calc w=1/[\s^2^(Fo^2^)+(0.0900P)^2^+12.8129P] where P=(Fo^2^+2Fc^2^)/3'
_refine_ls_weighting_scheme calc
_refine_ls_wR_factor_gt 0.1825
_refine_ls_wR_factor_ref 0.1957
_reflns_number_gt 5936
_reflns_number_total 7680
_reflns_threshold_expression I>2\s(I)
_cod_data_source_file ol5b02989_si_002.cif
_cod_data_source_block c2
_cod_depositor_comments 'Adding full bibliography for 1540693--1540694.cif.'
_cod_original_cell_volume 4698.5(9)
_cod_original_sg_symbol_H-M 'C 2'
_cod_database_code 1540693

loop_
_symmetry_equiv_pos_as_xyz
'x, y, z'
'-x, y, -z'
'x+1/2, y+1/2, z'
'-x+1/2, y+1/2, -z'

loop_
_atom_site_label
_atom_site_type_symbol
_atom_site_fract_x
_atom_site_fract_y
_atom_site_fract_z
_atom_site_U_iso_or_equiv
_atom_site_adp_type
_atom_site_occupancy
_atom_site_symmetry_multiplicity
_atom_site_calc_flag
_atom_site_refinement_flags
_atom_site_disorder_assembly
_atom_site_disorder_group
O1 O 0.8690(3) 0.4551(2) 0.9062(4) 0.0388(11) Uani 1 1 d . . .
O2 O 0.5964(3) 0.5569(2) 0.6359(4) 0.0340(11) Uani 1 1 d . . .
O3 O 0.8450(2) 0.60642(15) 0.6692(4) 0.0260(9) Uani 1 1 d . . .
O4 O 0.8480(3) 0.3893(3) 0.6266(5) 0.0573(16) Uani 1 1 d . . .
O5 O 0.5426(3) 0.4258(2) 0.4155(4) 0.0373(11) Uani 1 1 d . . .
O6 O 0.7057(3) 0.5445(2) 0.3518(4) 0.0369(11) Uani 1 1 d . . .
C1 C 0.8259(4) 0.4919(2) 0.8282(6) 0.0283(13) Uani 1 1 d . . .
C2 C 0.7285(3) 0.5015(2) 0.7691(5) 0.0183(11) Uani 1 1 d . . .
C3 C 0.6730(5) 0.5487(3) 0.6759(6) 0.0467(19) Uani 1 1 d . . .
C4 C 0.7163(4) 0.5852(3) 0.6422(5) 0.0288(14) Uani 1 1 d . . .
C5 C 0.8138(4) 0.5765(3) 0.7026(6) 0.0353(15) Uani 1 1 d . . .
C6 C 0.8660(4) 0.5301(2) 0.7916(5) 0.0242(12) Uani 1 1 d . . .
C7 C 0.6822(5) 0.4607(3) 0.7720(6) 0.0332(14) Uani 1 1 d . . .
H7 H 0.6183 0.4662 0.7186 0.040 Uiso 1 1 calc R . .
N1 N 0.7160(3) 0.4142(2) 0.8405(5) 0.0276(11) Uani 1 1 d . . .
H1 H 0.7758 0.4114 0.9045 0.033 Uiso 1 1 calc R . .
C8 C 0.6618(4) 0.3689(3) 0.8168(6) 0.0340(15) Uani 1 1 d . . .
H8 H 0.5984 0.3826 0.7692 0.051 Uiso 1 1 calc R . .
C9 C 0.6968(4) 0.3380(3) 0.9465(6) 0.0324(14) Uani 1 1 d . . .
H9A H 0.7015 0.3647 1.0072 0.049 Uiso 1 1 calc R . .
H9B H 0.7590 0.3235 0.9933 0.049 Uiso 1 1 calc R . .
C10 C 0.6327(4) 0.2886(3) 0.9174(7) 0.0396(17) Uani 1 1 d . . .
H10A H 0.6611 0.2681 1.0013 0.059 Uiso 1 1 calc R . .
H10B H 0.5728 0.3031 0.8822 0.059 Uiso 1 1 calc R . .
C11 C 0.6198(6) 0.2520(4) 0.8188(9) 0.058(2) Uani 1 1 d . . .
H11A H 0.5739 0.2236 0.7925 0.087 Uiso 1 1 calc R . .
H11B H 0.6783 0.2326 0.8623 0.087 Uiso 1 1 calc R . .
C12 C 0.5884(4) 0.2807(3) 0.6896(7) 0.0334(15) Uani 1 1 d . . .
H12A H 0.5836 0.2531 0.6302 0.050 Uiso 1 1 calc R . .
H12B H 0.5273 0.2976 0.6403 0.050 Uiso 1 1 calc R . .
C13 C 0.6560(4) 0.3240(3) 0.7271(7) 0.0348(15) Uani 1 1 d . . .
H13 H 0.7175 0.3061 0.7805 0.052 Uiso 1 1 calc R . .
N2 N 0.6351(4) 0.3532(2) 0.6088(5) 0.0311(11) Uani 1 1 d . . .
H2 H 0.5779 0.3606 0.5376 0.037 Uiso 1 1 calc R . .
C14 C 0.7011(4) 0.3677(3) 0.6103(7) 0.0381(17) Uani 1 1 d . . .
H14 H 0.7582 0.3493 0.6720 0.046 Uiso 1 1 calc R . .
C15 C 0.6934(5) 0.4088(3) 0.5268(7) 0.0407(17) Uani 1 1 d . . .
C16 C 0.6101(5) 0.4409(3) 0.4363(7) 0.0407(18) Uani 1 1 d . . .
C17 C 0.6226(5) 0.4864(3) 0.3834(7) 0.0399(16) Uani 1 1 d . . .
C18 C 0.7013(5) 0.5047(3) 0.4030(8) 0.0418(17) Uani 1 1 d . . .
C19 C 0.7818(4) 0.4695(3) 0.4976(5) 0.0329(16) Uani 1 1 d . . .
C20 C 0.7793(5) 0.4205(3) 0.5511(7) 0.0418(17) Uani 1 1 d . . .
C21 C 0.8618(5) 0.4853(4) 0.5336(7) 0.052(2) Uani 1 1 d . . .
H21 H 0.8596 0.5188 0.4942 0.062 Uiso 1 1 calc R . .
N3 N 0.9442(4) 0.4607(3) 0.6167(5) 0.0528(19) Uani 1 1 d . . .
H3 H 0.9489 0.4248 0.6292 0.063 Uiso 1 1 calc R . .
C22 C 1.0282(4) 0.4962(3) 0.6881(7) 0.0373(16) Uani 1 1 d . . .
H22 H 1.0136 0.5287 0.6304 0.056 Uiso 1 1 calc R . .
C23 C 1.1048(4) 0.4606(3) 0.7100(7) 0.0351(15) Uani 1 1 d . . .
H23A H 1.1243 0.4304 0.7742 0.053 Uiso 1 1 calc R . .
H23B H 1.0807 0.4441 0.6239 0.053 Uiso 1 1 calc R . .
C24 C 1.1885(5) 0.4990(3) 0.7664(8) 0.0405(17) Uani 1 1 d . . .
H24A H 1.2372 0.4772 0.7804 0.061 Uiso 1 1 calc R . .
H24B H 1.1692 0.5287 0.7011 0.061 Uiso 1 1 calc R . .
C25 C 1.2260(6) 0.5247(4) 0.9012(7) 0.055(2) Uani 1 1 d . . .
H25A H 1.2749 0.5517 0.9329 0.083 Uiso 1 1 calc R . .
H25B H 1.2522 0.4955 0.9700 0.083 Uiso 1 1 calc R . .
C26 C 1.1440(5) 0.5548(3) 0.8789(7) 0.0405(16) Uani 1 1 d . . .
H26A H 1.1667 0.5704 0.9651 0.061 Uiso 1 1 calc R . .
H26B H 1.1209 0.5856 0.8146 0.061 Uiso 1 1 calc R . .
C27 C 1.0703(5) 0.5167(3) 0.8278(7) 0.0381(16) Uani 1 1 d . . .
H27 H 1.0941 0.4845 0.8903 0.057 Uiso 1 1 calc R . .
N4 N 0.9933(4) 0.5448(3) 0.8117(6) 0.0429(14) Uani 1 1 d . . .
H4 H 0.9813 0.5800 0.7896 0.051 Uiso 1 1 calc R . .
C28 C 0.9443(3) 0.5166(2) 0.8308(5) 0.0177(11) Uani 1 1 d . . .
H28 H 0.9698 0.4828 0.8786 0.021 Uiso 1 1 calc R . .
C29 C 0.5446(4) 0.5253(3) 0.3061(6) 0.0327(14) Uani 1 1 d . . .
H29 H 0.4931 0.5156 0.2961 0.039 Uiso 1 1 calc R . .
N5 N 0.5386(4) 0.5703(4) 0.2515(6) 0.055(2) Uani 1 1 d . . .
H5 H 0.5748 0.5759 0.2346 0.066 Uiso 1 1 calc R . .
C30 C 0.4739(5) 0.6121(5) 0.2169(7) 0.066(3) Uani 1 1 d . . .
H30 H 0.4243 0.5934 0.2081 0.099 Uiso 1 1 calc R . .
C31 C 0.4282(5) 0.6413(5) 0.0835(8) 0.069(3) Uani 1 1 d . . .
H31A H 0.4758 0.6578 0.0860 0.104 Uiso 1 1 calc R . .
H31B H 0.3937 0.6140 0.0096 0.104 Uiso 1 1 calc R . .
C32 C 0.3646(8) 0.6854(6) 0.0570(14) 0.096(4) Uani 1 1 d . . .
H32A H 0.3462 0.7081 -0.0195 0.144 Uiso 1 1 calc R . .
H32B H 0.3087 0.6678 0.0300 0.144 Uiso 1 1 calc R . .
C33 C 0.4004(7) 0.7195(5) 0.1636(13) 0.084(3) Uani 1 1 d . . .
H33A H 0.3495 0.7425 0.1402 0.126 Uiso 1 1 calc R . .
H33B H 0.4435 0.7449 0.1711 0.126 Uiso 1 1 calc R . .
C34 C 0.4510(5) 0.6954(5) 0.3050(9) 0.067(3) Uani 1 1 d . . .
H34A H 0.4828 0.7249 0.3739 0.100 Uiso 1 1 calc R . .
H34B H 0.4078 0.6763 0.3086 0.100 Uiso 1 1 calc R . .
C35 C 0.5149(5) 0.6575(4) 0.3250(7) 0.0450(18) Uani 1 1 d . . .
H35 H 0.5574 0.6796 0.3230 0.068 Uiso 1 1 calc R . .
N6 N 0.5735(3) 0.6293(3) 0.4601(6) 0.0471(17) Uani 1 1 d . . .
H6 H 0.5476 0.6178 0.4911 0.057 Uiso 1 1 calc R . .
C36 C 0.6636(6) 0.6210(3) 0.5347(8) 0.049(2) Uani 1 1 d . . .
H36 H 0.6933 0.6413 0.5117 0.059 Uiso 1 1 calc R . .
C40 C 0.97119(17) 0.34563(11) 0.9122(2) 0.0404(7) Uani 0.50 1 d P . .
Cl1 Cl 0.97119(17) 0.34563(11) 0.9122(2) 0.0404(7) Uani 0.50 1 d P . .
Cl2 Cl 0.9063(2) 0.28049(13) 0.8421(4) 0.0445(9) Uani 0.50 1 d P . .
Cl3 Cl 1.0500(2) 0.35187(18) 0.8903(4) 0.0501(9) Uani 0.50 1 d P . .
C41 C 0.8133(8) 0.6620(4) 0.4306(11) 0.086(4) Uani 1 1 d . . .
H41 H 0.7919 0.6337 0.4593 0.129 Uiso 1 1 calc R A .
Cl41 Cl 0.9292(3) 0.6385(2) 0.4978(4) 0.0734(13) Uani 0.613(5) 1 d P A -1
Cl51 Cl 0.8314(4) 0.72030(15) 0.5137(5) 0.0644(13) Uani 0.613(5) 1 d P A -1
Cl61 Cl 0.7445(3) 0.6574(2) 0.2654(4) 0.0842(16) Uani 0.613(5) 1 d P A -1
Cl42 Cl 0.6979(4) 0.6989(3) 0.2962(6) 0.080(3) Uani 0.387(5) 1 d P A -2
Cl52 Cl 0.8401(5) 0.6373(3) 0.3455(9) 0.082(3) Uani 0.387(5) 1 d P A -2
Cl62 Cl 0.8976(6) 0.7006(6) 0.5489(7) 0.127(5) Uani 0.387(5) 1 d P A -2
C51 C 0.4638(8) 0.4588(6) 0.9365(11) 0.033(3) Uani 0.50 1 d P . .
Cl4 Cl 0.5673(2) 0.49497(19) 1.0472(4) 0.0502(10) Uani 0.50 1 d P . .
Cl5 Cl 0.4333(3) 0.43228(18) 1.0284(4) 0.0514(10) Uani 0.50 1 d P . .
Cl6 Cl 0.4804(3) 0.39790(16) 0.8738(5) 0.0561(11) Uani 0.50 1 d P . .
C61 C 0.9321(11) 0.6836(7) 0.878(2) 0.061(5) Uani 0.50 1 d P . .
Cl7 Cl 0.9153(4) 0.66259(14) 0.9816(5) 0.156(2) Uani 1 1 d . . .
Cl8 Cl 0.9409(3) 0.76130(14) 0.8964(5) 0.0525(10) Uani 0.50 1 d P . .
C71 C 0.8374(11) 0.3214(6) 0.4375(15) 0.042(3) Uani 0.50 1 d P . .
H71 H 0.8296 0.3322 0.5021 0.064 Uiso 0.50 1 calc PR . .
Cl9 Cl 0.9541(3) 0.33110(16) 0.5148(5) 0.0597(11) Uani 0.50 1 d P . .
Cl10 Cl 0.7660(4) 0.35603(16) 0.2997(4) 0.0673(13) Uani 0.50 1 d P . .
Cl11 Cl 0.8090(5) 0.24680(17) 0.3953(8) 0.095(2) Uani 0.50 1 d P . .

loop_
_atom_site_aniso_label
_atom_site_aniso_U_11
_atom_site_aniso_U_22
_atom_site_aniso_U_33
_atom_site_aniso_U_23
_atom_site_aniso_U_13
_atom_site_aniso_U_12
O1 0.020(2) 0.040(3) 0.037(3) 0.008(2) 0.011(2) -0.005(2)
O2 0.021(2) 0.043(3) 0.045(3) 0.023(2) 0.025(2) 0.012(2)
O3 0.0175(18) 0.0075(18) 0.040(2) 0.0042(17) 0.0134(18) 0.0014(16)
O4 0.020(2) 0.100(5) 0.038(3) 0.014(3) 0.014(2) -0.001(3)
O5 0.035(2) 0.040(3) 0.032(2) 0.002(2) 0.021(2) -0.003(2)
O6 0.033(2) 0.040(3) 0.031(2) -0.005(2) 0.018(2) -0.017(2)
C1 0.031(3) 0.010(3) 0.036(3) -0.011(3) 0.018(3) -0.002(3)
C2 0.016(2) 0.016(3) 0.023(3) 0.002(2) 0.013(2) 0.007(2)
C3 0.061(5) 0.048(4) 0.020(3) -0.025(3) 0.022(3) -0.031(4)
C4 0.016(3) 0.044(4) 0.015(3) -0.008(3) 0.005(2) 0.004(3)
C5 0.024(3) 0.030(3) 0.028(3) 0.017(3) 0.007(3) 0.001(3)
C6 0.042(3) 0.014(3) 0.007(2) -0.003(2) 0.011(2) -0.003(3)
C7 0.043(4) 0.031(3) 0.021(3) -0.012(3) 0.019(3) -0.014(3)
N1 0.025(2) 0.019(3) 0.033(3) 0.016(2) 0.017(2) 0.008(2)
C8 0.025(3) 0.016(3) 0.025(3) -0.007(2) 0.002(2) -0.006(3)
C9 0.030(3) 0.028(3) 0.028(3) 0.011(3) 0.015(3) 0.010(3)
C10 0.025(3) 0.045(4) 0.028(3) 0.027(3) 0.008(3) 0.020(3)
C11 0.046(4) 0.075(6) 0.059(5) -0.038(5) 0.038(4) -0.027(5)
C12 0.019(3) 0.024(3) 0.039(4) -0.008(3) 0.011(3) 0.002(3)
C13 0.036(3) 0.042(4) 0.039(4) 0.022(3) 0.030(3) 0.020(3)
N2 0.037(3) 0.018(2) 0.044(3) 0.001(2) 0.030(3) -0.002(2)
C14 0.030(3) 0.034(4) 0.055(4) -0.028(3) 0.030(3) -0.003(3)
C15 0.049(4) 0.030(4) 0.049(4) -0.003(3) 0.035(4) 0.016(3)
C16 0.053(4) 0.047(4) 0.034(3) -0.002(3) 0.034(3) -0.017(4)
C17 0.037(3) 0.028(4) 0.052(4) -0.011(3) 0.028(3) -0.008(3)
C18 0.044(4) 0.036(4) 0.052(4) -0.014(4) 0.035(4) -0.004(3)
C19 0.015(2) 0.061(5) 0.009(2) -0.002(3) 0.001(2) -0.006(3)
C20 0.046(4) 0.045(4) 0.033(4) -0.004(3) 0.026(3) -0.004(4)
C21 0.061(5) 0.061(5) 0.029(4) 0.010(4) 0.028(4) 0.021(4)
N3 0.033(3) 0.090(6) 0.012(2) -0.002(3) 0.005(2) 0.005(3)
C22 0.035(3) 0.035(4) 0.062(5) 0.013(3) 0.041(4) 0.004(3)
C23 0.030(3) 0.044(4) 0.035(3) -0.014(3) 0.023(3) -0.004(3)
C24 0.037(3) 0.051(4) 0.062(4) -0.003(4) 0.045(4) 0.004(3)
C25 0.050(4) 0.058(5) 0.030(4) -0.001(4) 0.015(3) 0.011(4)
C26 0.036(3) 0.045(4) 0.032(3) 0.007(3) 0.018(3) 0.010(3)
C27 0.036(3) 0.045(4) 0.053(4) 0.003(3) 0.038(3) -0.006(3)
N4 0.035(3) 0.035(3) 0.036(3) 0.011(3) 0.014(3) 0.020(3)
C28 0.017(2) 0.015(3) 0.016(2) -0.002(2) 0.008(2) 0.002(2)
C29 0.025(3) 0.041(4) 0.022(3) -0.008(3) 0.012(3) -0.012(3)
N5 0.027(3) 0.111(6) 0.035(3) 0.024(4) 0.024(3) 0.006(4)
C30 0.028(3) 0.127(9) 0.035(4) 0.027(5) 0.018(3) -0.017(5)
C31 0.032(4) 0.121(9) 0.033(4) 0.012(5) 0.012(3) 0.007(5)
C32 0.076(7) 0.104(11) 0.101(9) 0.003(8) 0.056(7) -0.002(7)
C33 0.066(6) 0.080(8) 0.100(9) 0.029(7) 0.052(7) 0.027(6)
C34 0.035(4) 0.100(8) 0.053(5) 0.044(5) 0.023(4) 0.024(5)
C35 0.034(3) 0.062(5) 0.031(4) 0.007(4) 0.018(3) 0.006(4)
N6 0.023(2) 0.071(5) 0.046(3) 0.028(3) 0.022(3) 0.010(3)
C36 0.061(5) 0.050(5) 0.055(5) 0.021(4) 0.046(4) 0.007(4)
C40 0.0362(13) 0.0325(14) 0.0258(12) -0.0139(11) 0.0092(10) -0.0116(12)
Cl1 0.0362(13) 0.0325(14) 0.0258(12) -0.0139(11) 0.0092(10) -0.0116(12)
Cl2 0.0381(17) 0.0197(15) 0.0445(19) 0.0126(14) 0.0140(15) 0.0048(14)
Cl3 0.0296(15) 0.057(2) 0.057(2) -0.005(2) 0.0257(16) -0.0002(17)
C41 0.094(7) 0.040(5) 0.088(7) 0.045(5) 0.044(6) -0.003(5)
Cl41 0.059(2) 0.082(3) 0.076(3) -0.018(2) 0.044(2) -0.014(2)
Cl51 0.107(4) 0.0326(17) 0.083(3) 0.0071(18) 0.075(3) 0.014(2)
Cl61 0.101(4) 0.069(3) 0.055(2) -0.001(2) 0.040(2) -0.010(3)
Cl42 0.047(3) 0.132(6) 0.077(4) 0.073(4) 0.047(3) 0.051(4)
Cl52 0.104(5) 0.057(4) 0.158(7) 0.013(4) 0.118(6) -0.009(4)
Cl62 0.085(5) 0.203(12) 0.066(4) 0.020(6) 0.038(4) -0.087(7)
C51 0.023(5) 0.029(7) 0.018(6) -0.012(5) 0.001(5) -0.018(6)
Cl4 0.0403(18) 0.060(3) 0.059(2) -0.011(2) 0.0363(18) -0.0099(19)
Cl5 0.0418(19) 0.060(3) 0.0384(19) -0.0134(18) 0.0209(16) -0.0196(19)
Cl6 0.076(3) 0.0303(19) 0.086(3) -0.011(2) 0.064(3) -0.0048(19)
C61 0.041(8) 0.033(9) 0.108(15) 0.021(9) 0.048(10) 0.006(7)
Cl7 0.346(7) 0.0542(17) 0.191(4) -0.013(2) 0.230(5) -0.031(3)
Cl8 0.073(3) 0.0203(16) 0.099(3) -0.0218(18) 0.072(3) -0.0170(17)
C71 0.064(9) 0.027(7) 0.045(8) -0.020(6) 0.040(8) -0.018(7)
Cl9 0.061(2) 0.0240(17) 0.095(3) 0.020(2) 0.052(3) 0.0239(18)
Cl10 0.103(3) 0.0271(19) 0.043(2) 0.0095(17) 0.036(2) 0.000(2)
Cl11 0.164(6) 0.026(2) 0.202(7) 0.031(3) 0.167(6) 0.032(3)

loop_
_atom_type_symbol
_atom_type_description
_atom_type_scat_dispersion_real
_atom_type_scat_dispersion_imag
_atom_type_scat_source
C C 0.0033 0.0016 'International Tables Vol C Tables 4.2.6.8 and 6.1.1.4'
H H 0.0000 0.0000 'International Tables Vol C Tables 4.2.6.8 and 6.1.1.4'
N N 0.0061 0.0033 'International Tables Vol C Tables 4.2.6.8 and 6.1.1.4'
O O 0.0106 0.0060 'International Tables Vol C Tables 4.2.6.8 and 6.1.1.4'
Cl Cl 0.1484 0.1585 'International Tables Vol C Tables 4.2.6.8 and 6.1.1.4'

loop_
_geom_angle_atom_site_label_1
_geom_angle_atom_site_label_2
_geom_angle_atom_site_label_3
_geom_angle
_geom_angle_site_symmetry_1
_geom_angle_site_symmetry_3
O1 C1 C6 122.0(5) . .
O1 C1 C2 119.1(5) . .
C6 C1 C2 118.9(5) . .
C7 C2 C3 116.8(5) . .
C7 C2 C1 120.0(5) . .
C3 C2 C1 121.2(5) . .
O2 C3 C4 123.1(7) . .
O2 C3 C2 119.3(6) . .
C4 C3 C2 117.5(6) . .
C36 C4 C3 120.4(6) . .
C36 C4 C5 116.8(6) . .
C3 C4 C5 121.6(6) . .
O3 C5 C6 121.0(6) . .
O3 C5 C4 118.9(5) . .
C6 C5 C4 119.9(6) . .
C28 C6 C5 122.1(5) . .
C28 C6 C1 116.6(5) . .
C5 C6 C1 120.8(5) . .
N1 C7 C2 127.2(6) . .
N1 C7 H7 116.4 . .
C2 C7 H7 116.4 . .
C7 N1 C8 123.6(5) . .
C7 N1 H1 118.2 . .
C8 N1 H1 118.2 . .
N1 C8 C9 114.3(5) . .
N1 C8 C13 112.2(6) . .
C9 C8 C13 105.5(5) . .
N1 C8 H8 108.2 . .
C9 C8 H8 108.2 . .
C13 C8 H8 108.2 . .
C8 C9 C10 113.2(5) . .
C8 C9 H9A 108.9 . .
C10 C9 H9A 108.9 . .
C8 C9 H9B 108.9 . .
C10 C9 H9B 108.9 . .
H9A C9 H9B 107.7 . .
C11 C10 C9 108.5(6) . .
C11 C10 H10A 110.0 . .
C9 C10 H10A 110.0 . .
C11 C10 H10B 110.0 . .
C9 C10 H10B 110.0 . .
H10A C10 H10B 108.4 . .
C10 C11 C12 115.3(8) . .
C10 C11 H11A 108.4 . .
C12 C11 H11A 108.4 . .
C10 C11 H11B 108.4 . .
C12 C11 H11B 108.4 . .
H11A C11 H11B 107.5 . .
C13 C12 C11 109.3(5) . .
C13 C12 H12A 109.8 . .
C11 C12 H12A 109.8 . .
C13 C12 H12B 109.8 . .
C11 C12 H12B 109.8 . .
H12A C12 H12B 108.3 . .
C12 C13 N2 114.2(6) . .
C12 C13 C8 110.3(5) . .
N2 C13 C8 107.6(5) . .
C12 C13 H13 108.2 . .
N2 C13 H13 108.2 . .
C8 C13 H13 108.2 . .
C14 N2 C13 121.3(6) . .
C14 N2 H2 119.4 . .
C13 N2 H2 119.4 . .
N2 C14 C15 125.2(6) . .
N2 C14 H14 117.4 . .
C15 C14 H14 117.4 . .
C14 C15 C16 120.2(6) . .
C14 C15 C20 115.9(6) . .
C16 C15 C20 123.5(7) . .
O5 C16 C17 130.0(7) . .
O5 C16 C15 118.6(6) . .
C17 C16 C15 111.4(6) . .
C16 C17 C18 131.4(7) . .
C16 C17 C29 114.0(6) . .
C18 C17 C29 114.3(6) . .
O6 C18 C17 126.9(7) . .
O6 C18 C19 120.6(6) . .
C17 C18 C19 112.5(7) . .
C21 C19 C20 118.8(7) . .
C21 C19 C18 117.9(7) . .
C20 C19 C18 123.3(6) . .
O4 C20 C19 122.3(7) . .
O4 C20 C15 120.1(7) . .
C19 C20 C15 117.3(6) . .
N3 C21 C19 129.6(8) . .
N3 C21 H21 115.2 . .
C19 C21 H21 115.2 . .
C21 N3 C22 118.4(8) . .
C21 N3 H3 120.8 . .
C22 N3 H3 120.8 . .
N3 C22 C27 115.8(5) . .
N3 C22 C23 107.9(6) . .
C27 C22 C23 105.7(5) . .
N3 C22 H22 109.1 . .
C27 C22 H22 109.1 . .
C23 C22 H22 109.1 . .
C24 C23 C22 108.8(6) . .
C24 C23 H23A 109.9 . .
C22 C23 H23A 109.9 . .
C24 C23 H23B 109.9 . .
C22 C23 H23B 109.9 . .
H23A C23 H23B 108.3 . .
C25 C24 C23 109.6(5) . .
C25 C24 H24A 109.8 . .
C23 C24 H24A 109.8 . .
C25 C24 H24B 109.8 . .
C23 C24 H24B 109.8 . .
H24A C24 H24B 108.2 . .
C24 C25 C26 108.7(6) . .
C24 C25 H25A 109.9 . .
C26 C25 H25A 109.9 . .
C24 C25 H25B 109.9 . .
C26 C25 H25B 109.9 . .
H25A C25 H25B 108.3 . .
C27 C26 C25 110.9(7) . .
C27 C26 H26A 109.5 . .
C25 C26 H26A 109.5 . .
C27 C26 H26B 109.5 . .
C25 C26 H26B 109.5 . .
H26A C26 H26B 108.1 . .
C26 C27 N4 111.0(6) . .
C26 C27 C22 110.2(5) . .
N4 C27 C22 106.6(5) . .
C26 C27 H27 109.7 . .
N4 C27 H27 109.7 . .
C22 C27 H27 109.7 . .
C28 N4 C27 120.4(5) . .
C28 N4 H4 119.8 . .
C27 N4 H4 119.8 . .
C6 C28 N4 126.9(5) . .
C6 C28 H28 116.5 . .
N4 C28 H28 116.5 . .
N5 C29 C17 127.4(6) . .
N5 C29 H29 116.3 . .
C17 C29 H29 116.3 . .
C29 N5 C30 121.1(6) . .
C29 N5 H5 119.4 . .
C30 N5 H5 119.4 . .
N5 C30 C31 114.3(7) . .
N5 C30 C35 113.5(6) . .
C31 C30 C35 107.1(9) . .
N5 C30 H30 107.2 . .
C31 C30 H30 107.2 . .
C35 C30 H30 107.2 . .
C32 C31 C30 111.1(9) . .
C32 C31 H31A 109.4 . .
C30 C31 H31A 109.4 . .
C32 C31 H31B 109.4 . .
C30 C31 H31B 109.4 . .
H31A C31 H31B 108.0 . .
C33 C32 C31 114.5(11) . .
C33 C32 H32A 108.6 . .
C31 C32 H32A 108.6 . .
C33 C32 H32B 108.6 . .
C31 C32 H32B 108.6 . .
H32A C32 H32B 107.6 . .
C32 C33 C34 120.6(12) . .
C32 C33 H33A 107.2 . .
C34 C33 H33A 107.2 . .
C32 C33 H33B 107.2 . .
C34 C33 H33B 107.2 . .
H33A C33 H33B 106.8 . .
C35 C34 C33 104.3(8) . .
C35 C34 H34A 110.9 . .
C33 C34 H34A 110.9 . .
C35 C34 H34B 110.9 . .
C33 C34 H34B 110.9 . .
H34A C34 H34B 108.9 . .
C34 C35 N6 113.1(6) . .
C34 C35 C30 115.7(7) . .
N6 C35 C30 107.6(7) . .
C34 C35 H35 106.6 . .
N6 C35 H35 106.6 . .
C30 C35 H35 106.6 . .
C36 N6 C35 122.3(6) . .
C36 N6 H6 118.8 . .
C35 N6 H6 118.8 . .
N6 C36 C4 124.8(6) . .
N6 C36 H36 117.6 . .
C4 C36 H36 117.6 . .
Cl3 C40 Cl1 110.7(2) . 2_757
Cl3 C40 C40 110.7(2) . 2_757
Cl3 C40 Cl2 111.9(2) . .
Cl1 C40 Cl2 106.69(18) 2_757 .
C40 C40 Cl2 106.69(18) 2_757 .
Cl3 Cl1 Cl1 110.7(2) . 2_757
Cl3 Cl1 C40 110.7(2) . 2_757
Cl3 Cl1 Cl2 111.9(2) . .
Cl1 Cl1 Cl2 106.69(18) 2_757 .
C40 Cl1 Cl2 106.69(18) 2_757 .
Cl62 C41 Cl52 107.4(8) . .
Cl62 C41 Cl61 137.6(6) . .
Cl52 C41 Cl61 53.7(5) . .
Cl52 C41 Cl51 137.4(7) . .
Cl61 C41 Cl51 124.3(6) . .
Cl62 C41 Cl41 65.6(7) . .
Cl52 C41 Cl41 52.3(5) . .
Cl61 C41 Cl41 105.9(7) . .
Cl51 C41 Cl41 106.1(6) . .
Cl62 C41 Cl42 116.3(8) . .
Cl52 C41 Cl42 103.7(7) . .
Cl61 C41 Cl42 51.5(4) . .
Cl51 C41 Cl42 80.2(6) . .
Cl41 C41 Cl42 151.0(6) . .
Cl62 C41 H41 115.8 . .
Cl52 C41 H41 114.6 . .
Cl61 C41 H41 106.5 . .
Cl51 C41 H41 106.5 . .
Cl41 C41 H41 106.5 . .
Cl42 C41 H41 98.3 . .
Cl4 C51 C51 90.6(10) 2_657 2_657
Cl4 C51 Cl4 85.4(7) 2_657 .
Cl4 C51 Cl5 72.3(7) 2_657 .
C51 C51 Cl5 71.4(11) 2_657 .
Cl4 C51 Cl5 108.8(6) . .
Cl4 C51 Cl6 164.7(9) 2_657 .
C51 C51 Cl6 103.0(9) 2_657 .
Cl4 C51 Cl6 109.5(8) . .
Cl5 C51 Cl6 105.2(7) . .
Cl4 C51 Cl5 145.7(9) 2_657 2_657
C51 C51 Cl5 66.8(10) 2_657 2_657
Cl4 C51 Cl5 60.5(5) . 2_657
Cl5 C51 Cl5 119.8(8) . 2_657
Cl6 C51 Cl5 49.0(4) . 2_657
C51 Cl4 C51 47.8(9) 2_657 .
C51 Cl4 Cl5 70.1(7) 2_657 2_657
C51 Cl4 Cl5 62.3(5) . 2_657
C51 Cl4 Cl4 59.7(6) 2_657 2_657
Cl5 Cl4 Cl4 97.2(2) 2_657 2_657
Cl6 Cl5 C51 95.8(5) 2_657 .
Cl6 Cl5 Cl4 121.9(3) 2_657 2_657
Cl6 Cl5 C51 64.7(4) 2_657 2_657
Cl4 Cl5 C51 57.2(4) 2_657 2_657
Cl5 Cl6 C51 66.3(4) 2_657 .
Cl7 C61 Cl8 104.3(11) . .
C61 Cl8 Cl8 95.4(6) . 2_757
Cl10 C71 Cl9 113.4(8) . .
Cl10 C71 Cl11 107.4(8) . .
Cl9 C71 Cl11 108.2(8) . .
Cl10 C71 H71 109.2 . .
Cl9 C71 H71 109.2 . .
Cl11 C71 H71 109.2 . .
C71 Cl9 Cl9 145.3(6) . 2_756

loop_
_geom_bond_atom_site_label_1
_geom_bond_atom_site_label_2
_geom_bond_distance
_geom_bond_site_symmetry_2
O1 C1 1.193(7) .
O2 C3 1.223(9) .
O3 C5 1.203(7) .
O4 C20 1.262(9) .
O5 C16 1.207(8) .
O6 C18 1.214(9) .
C1 C6 1.486(8) .
C1 C2 1.517(8) .
C2 C7 1.355(8) .
C2 C3 1.494(10) .
C3 C4 1.482(10) .
C4 C36 1.381(10) .
C4 C5 1.509(8) .
C5 C6 1.450(8) .
C6 C28 1.285(8) .
C7 N1 1.317(8) .
C7 H7 0.9500 .
N1 C8 1.408(8) .
N1 H1 0.8800 .
C8 C9 1.561(9) .
C8 C13 1.561(9) .
C8 H8 1.0000 .
C9 C10 1.582(10) .
C9 H9A 0.9900 .
C9 H9B 0.9900 .
C10 C11 1.460(11) .
C10 H10A 0.9900 .
C10 H10B 0.9900 .
C11 C12 1.554(12) .
C11 H11A 0.9900 .
C11 H11B 0.9900 .
C12 C13 1.489(9) .
C12 H12A 0.9900 .
C12 H12B 0.9900 .
C13 N2 1.514(8) .
C13 H13 1.0000 .
N2 C14 1.319(8) .
N2 H2 0.8800 .
C14 C15 1.422(11) .
C14 H14 0.9500 .
C15 C16 1.451(10) .
C15 C20 1.504(10) .
C16 C17 1.412(10) .
C17 C18 1.444(9) .
C17 C29 1.478(10) .
C18 C19 1.468(10) .
C19 C21 1.348(10) .
C19 C20 1.401(10) .
C21 N3 1.343(10) .
C21 H21 0.9500 .
N3 C22 1.503(9) .
N3 H3 0.8800 .
C22 C27 1.533(10) .
C22 C23 1.573(9) .
C22 H22 1.0000 .
C23 C24 1.570(10) .
C23 H23A 0.9900 .
C23 H23B 0.9900 .
C24 C25 1.549(10) .
C24 H24A 0.9900 .
C24 H24B 0.9900 .
C25 C26 1.594(11) .
C25 H25A 0.9900 .
C25 H25B 0.9900 .
C26 C27 1.444(10) .
C26 H26A 0.9900 .
C26 H26B 0.9900 .
C27 N4 1.529(8) .
C27 H27 1.0000 .
N4 C28 1.328(8) .
N4 H4 0.8800 .
C28 H28 0.9500 .
C29 N5 1.270(10) .
C29 H29 0.9500 .
N5 C30 1.434(12) .
N5 H5 0.8800 .
C30 C31 1.532(11) .
C30 C35 1.546(13) .
C30 H30 1.0000 .
C31 C32 1.490(16) .
C31 H31A 0.9900 .
C31 H31B 0.9900 .
C32 C33 1.367(17) .
C32 H32A 0.9900 .
C32 H32B 0.9900 .
C33 C34 1.547(14) .
C33 H33A 0.9900 .
C33 H33B 0.9900 .
C34 C35 1.423(12) .
C34 H34A 0.9900 .
C34 H34B 0.9900 .
C35 N6 1.511(9) .
C35 H35 1.0000 .
N6 C36 1.342(9) .
N6 H6 0.8800 .
C36 H36 0.9500 .
C40 Cl3 1.748(5) .
C40 Cl1 1.799(5) 2_757
C40 C40 1.799(5) 2_757
C40 Cl2 1.842(4) .
Cl1 Cl3 1.748(5) .
Cl1 Cl1 1.799(5) 2_757
Cl1 C40 1.799(5) 2_757
Cl1 Cl2 1.842(4) .
C41 Cl62 1.620(14) .
C41 Cl52 1.640(15) .
C41 Cl61 1.653(12) .
C41 Cl51 1.679(13) .
C41 Cl41 1.883(13) .
C41 Cl42 1.931(11) .
C41 H41 1.0000 .
C51 Cl4 1.164(15) 2_657
C51 C51 1.30(2) 2_657
C51 Cl4 1.754(12) .
C51 Cl5 1.793(14) .
C51 Cl6 1.824(15) .
C51 Cl5 1.847(15) 2_657
Cl4 C51 1.164(15) 2_657
Cl4 Cl5 1.816(6) 2_657
Cl4 Cl4 2.025(7) 2_657
Cl5 Cl6 1.522(6) 2_657
Cl5 Cl4 1.816(6) 2_657
Cl5 C51 1.847(15) 2_657
Cl6 Cl5 1.522(6) 2_657
C61 Cl7 1.687(19) .
C61 Cl8 1.890(17) .
Cl8 Cl8 2.120(10) 2_757
C71 Cl10 1.619(17) .
C71 Cl9 1.785(16) .
C71 Cl11 1.862(14) .
C71 H71 1.0000 .
Cl9 Cl9 2.070(9) 2_756

loop_
_geom_hbond_atom_site_label_D
_geom_hbond_atom_site_label_H
_geom_hbond_atom_site_label_A
_geom_hbond_distance_DH
_geom_hbond_distance_HA
_geom_hbond_distance_DA
_geom_hbond_angle_DHA
N1 H1 O1 0.88 2.09 2.679(6) 123.7
N2 H2 O5 0.88 2.03 2.611(7) 122.4
N3 H3 O4 0.88 2.12 2.615(9) 114.6
N4 H4 O3 0.88 2.10 2.630(6) 118.1
N5 H5 O6 0.88 2.06 2.649(7) 123.3
N6 H6 O2 0.88 2.09 2.710(7) 126.9
